data_4313714
loop_
_publ_author_name
'George J. P. Britovsek'
'Vernon C. Gibson'
'Olivier D. Hoarau'
'Stefan K. Spitzmesser'
'Andrew J. P. White'
'David J. Williams'

_publ_section_title
;
 Iron and Cobalt Ethylene Polymerization Catalysts: Variations on the
 Central Donor
;
_journal_name_full 'Inorganic Chemistry'
_journal_page_first 3454
_journal_page_last 3465
_journal_paper_doi 10.1021/ic034040q
_journal_volume 42
_journal_year 2003
_chemical_formula_sum 'C43 H48 N4'
_chemical_formula_weight 620.85
_chemical_name_systematic
; 
 ? 
;
_space_group_IT_number 15
_symmetry_cell_setting monoclinic
_symmetry_space_group_name_Hall '-I 2ya'
_symmetry_space_group_name_H-M 'I 1 2/a 1'
_atom_sites_solution_hydrogens geom
_atom_sites_solution_primary direct
_atom_sites_solution_secondary difmap
_audit_creation_method SHELXL
_cell_angle_alpha 90.00
_cell_angle_beta 102.089(15)
_cell_angle_gamma 90.00
_cell_formula_units_Z 8
_cell_length_a 21.109(2)
_cell_length_b 8.8489(15)
_cell_length_c 41.185(6)
_cell_measurement_reflns_used 23
_cell_measurement_temperature 293(2)
_cell_measurement_theta_max 12.06
_cell_measurement_theta_min 5.06
_cell_volume 7522.4(19)
_computing_cell_refinement 'Siemens XSCANS'
_computing_data_collection 'Siemens XSCANS'
_computing_data_reduction 'Siemens SHELXTL'
_computing_molecular_graphics 'Siemens SHELXTL'
_computing_publication_material 'Siemens SHELXTL'
_computing_structure_refinement 'SHELXL-93 (Sheldrick, 1993)'
_computing_structure_solution 'SHELXS-86 (Sheldrick, 1990)'
_diffrn_ambient_temperature 293(2)
_diffrn_measurement_device 'Siemens P4'
_diffrn_measurement_method '\w scans'
_diffrn_radiation_monochromator graphite
_diffrn_radiation_source 'fine-focus sealed tube'
_diffrn_radiation_type MoK\a
_diffrn_radiation_wavelength 0.71073
_diffrn_reflns_av_R_equivalents 0.0283
_diffrn_reflns_av_sigmaI/netI 0.0473
_diffrn_reflns_limit_h_max 22
_diffrn_reflns_limit_h_min -23
_diffrn_reflns_limit_k_max 0
_diffrn_reflns_limit_k_min -9
_diffrn_reflns_limit_l_max 22
_diffrn_reflns_limit_l_min -46
_diffrn_reflns_number 4974
_diffrn_reflns_theta_max 23.50
_diffrn_reflns_theta_min 1.97
_diffrn_standards_decay_% 9.12
_diffrn_standards_interval_count 97
_diffrn_standards_number 3
_exptl_absorpt_coefficient_mu 0.064
_exptl_absorpt_correction_type none
_exptl_crystal_colour Yellow
_exptl_crystal_density_diffrn 1.096
_exptl_crystal_description tablets
_exptl_crystal_F_000 2672
_exptl_crystal_size_max 0.90
_exptl_crystal_size_mid 0.67
_exptl_crystal_size_min 0.43
_refine_diff_density_max 0.196
_refine_diff_density_min -0.265
_refine_diff_density_rms 0.031
_refine_ls_extinction_coef 0.0005(2)
_refine_ls_extinction_expression Fc^*^=kFc[1+0.001xFc^2^\l^3^/sin(2\q)]^-1/4^
_refine_ls_extinction_method SHELXL
_refine_ls_goodness_of_fit_all 1.038
_refine_ls_goodness_of_fit_obs 1.103
_refine_ls_matrix_type full
_refine_ls_number_parameters 405
_refine_ls_number_reflns 4431
_refine_ls_number_restraints 0
_refine_ls_restrained_S_all 1.172
_refine_ls_restrained_S_obs 1.103
_refine_ls_R_factor_all 0.0918
_refine_ls_R_factor_obs 0.0535
_refine_ls_shift/esd_max 0.000
_refine_ls_shift/esd_mean 0.000
_refine_ls_structure_factor_coef Fsqd
_refine_ls_weighting_details 'w=1/[\s^2^(Fo^2^)+(0.0693P)^2^+2.7760P] where P=(Fo^2^+2Fc^2^)/3'
_refine_ls_weighting_scheme calc
_refine_ls_wR_factor_all 0.1691
_refine_ls_wR_factor_obs 0.1286
_reflns_number_observed 3355
_reflns_number_total 4963
_reflns_observed_criterion >2sigma(I)
_cod_data_source_file ic034040qsi20030404_012948_1.cif
_cod_data_source_block Compound1c
_cod_depositor_comments
;
The following automatic conversions were performed:

'_symmetry_cell_setting' value 'Monoclinic' changed to 'monoclinic'
according to the built-in table from CIF Core dictionary named
'cif_core.dic' version 2.4.1 from 2010-06-29.

Automatic conversion script
Id: cif_fix_values 1646 2011-03-28 12:23:43Z adriana 

The following automatic conversions were performed:

'_refine_ls_weighting_scheme' value 'calc
w=1/[\s^2^(Fo^2^)+(0.0693P)^2^+2.7760P] where P=(Fo^2^+2Fc^2^)/3' was
changed to 'calc'. New tag '_refine_ls_weighting_details' was
created. The value of the new tag was set to
'w=1/[\s^2^(Fo^2^)+(0.0693P)^2^+2.7760P] where P=(Fo^2^+2Fc^2^)/3'.

Automatic conversion script
Id: cif_fix_values 3143 2015-03-26 13:38:13Z robertas 
;
_cod_original_cell_volume 7522.4(18)
_cod_database_code 4313714

loop_
_symmetry_equiv_pos_as_xyz
'x, y, z'
'-x+1/2, y, -z'
'x+1/2, y+1/2, z+1/2'
'-x+1, y+1/2, -z+1/2'
'-x, -y, -z'
'x-1/2, -y, z'
'-x+1/2, -y+1/2, -z+1/2'
'x, -y+1/2, z+1/2'

loop_
_atom_site_aniso_label
_atom_site_aniso_U_11
_atom_site_aniso_U_22
_atom_site_aniso_U_33
_atom_site_aniso_U_23
_atom_site_aniso_U_13
_atom_site_aniso_U_12
N1 0.0447(11) 0.0439(14) 0.0377(11) -0.0025(9) 0.0105(9) -0.0008(10)
C2 0.0435(13) 0.043(2) 0.0414(14) -0.0010(11) 0.0116(11) 0.0016(13)
N3 0.056(6) 0.048(5) 0.040(4) -0.004(2) 0.026(3) -0.010(2)
C4 0.054(2) 0.048(2) 0.064(2) -0.0040(13) 0.0260(14) -0.0070(14)
C5 0.047(5) 0.062(6) 0.046(5) -0.019(4) 0.008(3) -0.016(3)
C6 0.0397(13) 0.044(2) 0.0421(13) -0.0024(11) 0.0087(11) 0.0036(13)
C7 0.055(2) 0.047(2) 0.0358(12) 0.0014(11) 0.0141(11) -0.0057(13)
N7 0.0547(14) 0.057(2) 0.0481(12) -0.0042(11) 0.0093(10) -0.0038(12)
C8 0.0386(12) 0.041(2) 0.0382(13) -0.0056(11) 0.0040(10) -0.0065(12)
N8 0.0458(12) 0.0533(15) 0.0394(11) -0.0042(10) 0.0083(9) 0.0011(11)
C9 0.089(2) 0.073(3) 0.105(3) -0.007(2) 0.048(2) -0.031(2)
C10 0.081(2) 0.072(2) 0.049(2) -0.0110(15) 0.0221(15) -0.012(2)
C11 0.125(3) 0.097(3) 0.065(2) -0.032(2) 0.040(2) -0.016(3)
C12 0.127(4) 0.085(3) 0.097(3) -0.027(2) 0.061(3) 0.002(3)
C13 0.085(2) 0.082(3) 0.100(3) -0.014(2) 0.037(2) 0.012(2)
C14 0.072(2) 0.070(2) 0.064(2) -0.010(2) 0.023(2) 0.007(2)
C15 0.064(2) 0.047(2) 0.0426(14) -0.0017(11) 0.0205(12) -0.0072(14)
C16 0.0473(15) 0.063(2) 0.0469(14) -0.0057(13) 0.0011(12) 0.0034(14)
C17 0.052(2) 0.075(2) 0.065(2) -0.001(2) 0.0126(14) 0.002(2)
C18 0.063(2) 0.100(3) 0.083(2) -0.003(2) 0.024(2) 0.015(2)
C19 0.071(2) 0.105(4) 0.096(3) -0.015(2) 0.017(2) 0.032(2)
C20 0.080(2) 0.069(3) 0.092(3) 0.001(2) 0.008(2) 0.018(2)
C21 0.061(2) 0.063(2) 0.058(2) -0.0037(14) -0.0011(14) 0.007(2)
C22 0.071(2) 0.074(3) 0.111(3) 0.014(2) 0.041(2) 0.003(2)
C23 0.205(6) 0.129(5) 0.130(4) 0.052(4) 0.067(4) 0.032(5)
C25 0.077(2) 0.065(2) 0.067(2) 0.011(2) 0.004(2) -0.004(2)
C26 0.102(3) 0.191(6) 0.086(3) 0.053(3) 0.000(2) -0.014(4)
C27 0.128(4) 0.080(3) 0.134(4) -0.014(3) 0.023(3) -0.022(3)
C28 0.073(2) 0.078(2) 0.054(2) 0.0002(15) 0.0239(14) 0.015(2)
C29 0.099(3) 0.111(3) 0.063(2) -0.003(2) 0.043(2) 0.028(3)
C30 0.066(2) 0.089(3) 0.089(2) -0.016(2) 0.033(2) 0.015(2)
C31 0.051(2) 0.073(2) 0.080(2) -0.001(2) 0.0140(15) 0.013(2)
C32 0.053(2) 0.060(2) 0.056(2) 0.0016(13) 0.0150(13) 0.0066(14)
C33 0.0442(13) 0.044(2) 0.0420(13) -0.0060(11) 0.0104(11) -0.0024(12)
C34 0.0478(15) 0.060(2) 0.0412(13) 0.0027(12) 0.0097(11) 0.0105(14)
C35 0.070(2) 0.065(2) 0.055(2) -0.0051(14) 0.0161(14) 0.018(2)
C36 0.103(3) 0.089(3) 0.072(2) -0.008(2) 0.026(2) 0.032(3)
C37 0.074(2) 0.124(4) 0.081(2) 0.009(2) 0.032(2) 0.047(3)
C38 0.053(2) 0.119(4) 0.081(2) 0.012(2) 0.018(2) 0.016(2)
C39 0.050(2) 0.082(3) 0.063(2) 0.007(2) 0.0134(14) 0.010(2)
C40 0.083(2) 0.062(3) 0.093(2) -0.025(2) 0.014(2) 0.000(2)
C41 0.144(4) 0.115(4) 0.092(3) 0.000(3) 0.028(3) -0.043(3)
C42 0.120(3) 0.074(3) 0.090(3) -0.012(2) 0.001(2) 0.001(3)
C43 0.051(2) 0.089(3) 0.098(3) -0.010(2) 0.005(2) -0.012(2)
C44 0.079(3) 0.115(4) 0.148(4) 0.017(3) 0.009(3) -0.028(3)
C45 0.135(4) 0.130(5) 0.099(3) -0.027(3) 0.009(3) -0.030(4)

loop_
_atom_site_label
_atom_site_type_symbol
_atom_site_fract_x
_atom_site_fract_y
_atom_site_fract_z
_atom_site_U_iso_or_equiv
_atom_site_thermal_displace_type
_atom_site_occupancy
_atom_site_calc_flag
_atom_site_refinement_flags
_atom_site_disorder_group
N1 N 0.06564(10) 0.9085(3) 0.12775(5) 0.0418(5) Uani 1 d . .
C2 C 0.05114(12) 0.8883(3) 0.15775(6) 0.0424(6) Uani 1 d . .
N3 N 0.0061(7) 0.7947(17) 0.1638(4) 0.046(4) Uani 0.65 d P 1
C3 C 0.0043(19) 0.7876(51) 0.1664(12) 0.067(14) Uiso 0.35 d P 2
H3A H -0.0043(19) 0.7786(51) 0.1875(12) 0.080 Uiso 0.35 calc PR 2
C4 C -0.02627(13) 0.7055(4) 0.13898(7) 0.0536(7) Uani 1 d . .
C5 C -0.0116(8) 0.7246(19) 0.1093(4) 0.052(4) Uani 0.65 d P 1
H5A H -0.0326(8) 0.6644(19) 0.0918(4) 0.063 Uiso 0.65 calc PR 1
N5 N -0.0176(12) 0.7133(25) 0.1055(5) 0.038(5) Uiso 0.35 d P 2
C6 C 0.03097(12) 0.8243(3) 0.10338(6) 0.0420(6) Uani 1 d . .
C7 C 0.09001(13) 0.9766(3) 0.18622(6) 0.0454(6) Uani 1 d . .
N7 N 0.15173(11) 0.9622(3) 0.19596(5) 0.0536(6) Uani 1 d . .
C8 C 0.04308(11) 0.8507(3) 0.06895(6) 0.0397(6) Uani 1 d . .
N8 N 0.00682(10) 0.9366(3) 0.04830(5) 0.0463(6) Uani 1 d . .
C9 C -0.0747(2) 0.5934(5) 0.14586(10) 0.0854(11) Uani 1 d . .
H9A H -0.0542(4) 0.4968(9) 0.1508(7) 0.128 Uiso 1 calc R .
H9B H -0.1094(8) 0.5845(26) 0.1267(3) 0.128 Uiso 1 calc R .
H9C H -0.0917(11) 0.6267(17) 0.1645(5) 0.128 Uiso 1 calc R .
C10 C 0.08549(8) 1.1332(3) 0.23567(4) 0.0661(9) Uani 1 d G .
H10A H 0.12791(8) 1.1044(3) 0.24466(4) 0.079 Uiso 1 calc R .
C11 C 0.05286(12) 1.2290(3) 0.25334(4) 0.0926(13) Uani 1 d G .
H11A H 0.0734(2) 1.2643(4) 0.27414(5) 0.111 Uiso 1 calc R .
C12 C -0.01054(12) 1.2720(3) 0.23990(6) 0.0975(14) Uani 1 d G .
H12A H -0.0324(2) 1.3361(4) 0.25172(8) 0.117 Uiso 1 calc R .
C13 C -0.04131(9) 1.2192(3) 0.20880(6) 0.0865(11) Uani 1 d G .
H13A H -0.08373(10) 1.2480(4) 0.19981(8) 0.104 Uiso 1 calc R .
C14 C -0.00868(9) 1.1234(3) 0.19114(4) 0.0676(9) Uani 1 d G .
H14A H -0.02927(11) 1.0881(4) 0.17033(5) 0.081 Uiso 1 calc R .
C15 C 0.05472(8) 1.0804(2) 0.20457(4) 0.0499(7) Uani 1 d G .
C16 C 0.18945(13) 0.8600(4) 0.18106(6) 0.0539(7) Uani 1 d . .
C17 C 0.23113(14) 0.9234(4) 0.16228(8) 0.0642(8) Uani 1 d . .
C18 C 0.2747(2) 0.8286(5) 0.15147(9) 0.0808(11) Uani 1 d . .
H18A H 0.3031(2) 0.8682(5) 0.13918(9) 0.097 Uiso 1 calc R .
C19 C 0.2766(2) 0.6760(6) 0.15872(10) 0.0907(13) Uani 1 d . .
H19A H 0.3061(2) 0.6136(6) 0.15135(10) 0.109 Uiso 1 calc R .
C20 C 0.2349(2) 0.6166(5) 0.17675(9) 0.0819(11) Uani 1 d . .
H20A H 0.2368(2) 0.5137(5) 0.18143(9) 0.098 Uiso 1 calc R .
C21 C 0.18984(15) 0.7050(4) 0.18826(7) 0.0625(8) Uani 1 d . .
C22 C 0.2300(2) 1.0900(5) 0.15454(10) 0.0824(11) Uani 1 d . .
H22A H 0.1907(2) 1.1316(5) 0.16022(10) 0.099 Uiso 1 calc R .
C23 C 0.2259(3) 1.1211(8) 0.11819(13) 0.150(3) Uani 1 d . .
H23A H 0.2253(3) 1.2282(8) 0.11451(13) 0.225 Uiso 1 calc R .
H23B H 0.1869(3) 1.0770(8) 0.10546(13) 0.225 Uiso 1 calc R .
H23C H 0.2628(3) 1.0777(8) 0.11144(13) 0.225 Uiso 1 calc R .
C24 C 0.2871(3) 1.1692(9) 0.1763(2) 0.159(2) Uiso 1 d . .
H24A H 0.2879(3) 1.1465(9) 0.1992(2) 0.238 Uiso 1 calc R .
H24B H 0.2829(3) 1.2764(9) 0.1729(2) 0.238 Uiso 1 calc R .
H24C H 0.3265(3) 1.1350(9) 0.1707(2) 0.238 Uiso 1 calc R .
C25 C 0.1458(2) 0.6331(4) 0.20898(8) 0.0712(9) Uani 1 d . .
H25A H 0.1122(2) 0.7074(4) 0.21065(8) 0.085 Uiso 1 calc R .
C26 C 0.1815(2) 0.5977(8) 0.24404(11) 0.129(2) Uani 1 d . .
H26A H 0.2025(2) 0.6873(8) 0.25412(11) 0.194 Uiso 1 calc R .
H26B H 0.2134(2) 0.5209(8) 0.24344(11) 0.194 Uiso 1 calc R .
H26C H 0.1512(2) 0.5623(8) 0.25678(11) 0.194 Uiso 1 calc R .
C27 C 0.1116(3) 0.4941(6) 0.19194(13) 0.114(2) Uani 1 d . .
H27A H 0.0895(3) 0.5200(6) 0.16984(13) 0.171 Uiso 1 calc R .
H27B H 0.0808(3) 0.4579(6) 0.20429(13) 0.171 Uiso 1 calc R .
H27C H 0.1429(3) 0.4165(6) 0.19095(13) 0.171 Uiso 1 calc R .
C28 C 0.10525(9) 0.7796(3) 0.02654(3) 0.0667(9) Uani 1 d G .
H28A H 0.07652(9) 0.8373(3) 0.01127(3) 0.080 Uiso 1 calc R .
C29 C 0.15526(11) 0.7021(3) 0.01662(4) 0.0875(12) Uani 1 d G .
H29A H 0.15999(15) 0.7080(4) -0.00529(4) 0.105 Uiso 1 calc R .
C30 C 0.19819(9) 0.6158(3) 0.03945(5) 0.0794(11) Uani 1 d G .
H30A H 0.23165(12) 0.5639(4) 0.03281(7) 0.095 Uiso 1 calc R .
C31 C 0.19112(9) 0.6069(2) 0.07219(4) 0.0679(9) Uani 1 d G .
H31A H 0.21984(12) 0.5491(4) 0.08747(6) 0.081 Uiso 1 calc R .
C32 C 0.14110(8) 0.6844(2) 0.08212(3) 0.0558(7) Uani 1 d G .
H32A H 0.13637(12) 0.6784(4) 0.10403(3) 0.067 Uiso 1 calc R .
C33 C 0.09817(7) 0.7707(2) 0.05929(4) 0.0433(6) Uani 1 d G .
C34 C -0.04660(12) 1.0128(4) 0.05744(6) 0.0498(7) Uani 1 d . .
C35 C -0.0376(2) 1.1574(4) 0.07092(7) 0.0627(8) Uani 1 d . .
C36 C -0.0911(2) 1.2287(5) 0.07875(9) 0.0868(12) Uani 1 d . .
H36A H -0.0862(2) 1.3245(5) 0.08822(9) 0.104 Uiso 1 calc R .
C37 C -0.1511(2) 1.1615(6) 0.07286(9) 0.0908(13) Uani 1 d . .
H37A H -0.1860(2) 1.2107(6) 0.07869(9) 0.109 Uiso 1 calc R .
C38 C -0.1592(2) 1.0229(6) 0.05851(9) 0.0840(12) Uani 1 d . .
H38A H -0.2002(2) 0.9794(6) 0.05426(9) 0.101 Uiso 1 calc R .
C39 C -0.10809(14) 0.9438(4) 0.04993(7) 0.0649(9) Uani 1 d . .
C40 C 0.0272(2) 1.2406(5) 0.07475(9) 0.0798(10) Uani 1 d . .
H40A H 0.0596(2) 1.1669(5) 0.07111(9) 0.096 Uiso 1 calc R .
C41 C 0.0224(3) 1.3625(6) 0.04800(11) 0.116(2) Uani 1 d . .
H41A H 0.0076(3) 1.3178(6) 0.02651(11) 0.175 Uiso 1 calc R .
H41B H 0.0643(3) 1.4069(6) 0.04913(11) 0.175 Uiso 1 calc R .
H41C H -0.0075(3) 1.4391(6) 0.05157(11) 0.175 Uiso 1 calc R .
C42 C 0.0507(2) 1.3082(5) 0.10917(10) 0.0978(13) Uani 1 d . .
H42A H 0.0534(2) 1.2302(5) 0.12560(10) 0.147 Uiso 1 calc R .
H42B H 0.0208(2) 1.3846(5) 0.11303(10) 0.147 Uiso 1 calc R .
H42C H 0.0927(2) 1.3524(5) 0.11058(10) 0.147 Uiso 1 calc R .
C43 C -0.1189(2) 0.7947(5) 0.03150(10) 0.0809(11) Uani 1 d . .
H43A H -0.0769(2) 0.7432(5) 0.03457(10) 0.097 Uiso 1 calc R .
C44 C -0.1658(2) 0.6888(6) 0.04394(13) 0.116(2) Uani 1 d . .
H44A H -0.1703(2) 0.5971(6) 0.03123(13) 0.174 Uiso 1 calc R .
H44B H -0.2073(2) 0.7370(6) 0.04146(13) 0.174 Uiso 1 calc R .
H44C H -0.1493(2) 0.6659(6) 0.06694(13) 0.174 Uiso 1 calc R .
C45 C -0.1421(3) 0.8255(7) -0.00569(11) 0.124(2) Uani 1 d . .
H45A H -0.1490(3) 0.7313(7) -0.01746(11) 0.185 Uiso 1 calc R .
H45B H -0.1099(3) 0.8832(7) -0.01360(11) 0.185 Uiso 1 calc R .
H45C H -0.1819(3) 0.8813(7) -0.00931(11) 0.185 Uiso 1 calc R .

loop_
_atom_type_symbol
_atom_type_description
_atom_type_scat_dispersion_real
_atom_type_scat_dispersion_imag
_atom_type_scat_source
C C 0.0033 0.0016 'International Tables Vol C Tables 4.2.6.8 and 6.1.1.4'
H H 0.0000 0.0000 'International Tables Vol C Tables 4.2.6.8 and 6.1.1.4'
N N 0.0061 0.0033 'International Tables Vol C Tables 4.2.6.8 and 6.1.1.4'

loop_
_geom_angle_atom_site_label_1
_geom_angle_atom_site_label_2
_geom_angle_atom_site_label_3
_geom_angle
_geom_angle_site_symmetry_1
_geom_angle_site_symmetry_3
_geom_angle_publ_flag
C6 N1 C2 114.9(2) . . ?
N3 C2 N1 124.4(7) . . ?
N1 C2 C3 127.8(19) . . ?
N3 C2 C7 118.4(7) . . ?
N1 C2 C7 117.1(2) . . ?
C3 C2 C7 115.0(19) . . ?
C2 N3 C4 119.5(12) . . ?
C4 C3 C2 110.6(31) . . ?
C5 C4 N3 116.1(9) . . ?
C3 C4 N5 129.0(20) . . ?
C5 C4 C9 123.9(7) . . ?
N3 C4 C9 120.1(7) . . ?
C3 C4 C9 114.5(18) . . ?
N5 C4 C9 116.5(9) . . ?
C6 C5 C4 123.5(10) . . ?
C4 N5 C6 109.2(13) . . ?
C5 C6 N1 121.4(7) . . ?
N1 C6 N5 128.4(9) . . ?
C5 C6 C8 122.2(7) . . ?
N1 C6 C8 116.4(2) . . ?
N5 C6 C8 115.2(9) . . ?
N7 C7 C15 119.1(2) . . ?
N7 C7 C2 122.9(3) . . ?
C15 C7 C2 118.0(2) . . ?
C7 N7 C16 123.3(2) . . ?
N8 C8 C33 120.1(2) . . ?
N8 C8 C6 121.6(2) . . ?
C33 C8 C6 118.3(2) . . ?
C8 N8 C34 120.2(2) . . ?
C11 C10 C15 120.0 . . ?
C10 C11 C12 120.0 . . ?
C13 C12 C11 120.0 . . ?
C14 C13 C12 120.0 . . ?
C13 C14 C15 120.0 . . ?
C14 C15 C10 120.0 . . ?
C14 C15 C7 120.7(2) . . ?
C10 C15 C7 119.3(2) . . ?
C21 C16 C17 122.0(3) . . ?
C21 C16 N7 120.5(3) . . ?
C17 C16 N7 117.0(3) . . ?
C18 C17 C16 118.0(4) . . ?
C18 C17 C22 120.4(3) . . ?
C16 C17 C22 121.5(3) . . ?
C19 C18 C17 120.9(4) . . ?
C20 C19 C18 120.0(4) . . ?
C19 C20 C21 122.1(4) . . ?
C20 C21 C16 116.9(3) . . ?
C20 C21 C25 119.8(3) . . ?
C16 C21 C25 123.3(3) . . ?
C23 C22 C17 112.6(4) . . ?
C23 C22 C24 112.2(5) . . ?
C17 C22 C24 110.6(4) . . ?
C26 C25 C27 111.4(4) . . ?
C26 C25 C21 112.3(3) . . ?
C27 C25 C21 111.4(3) . . ?
C29 C28 C33 120.0 . . ?
C30 C29 C28 120.0 . . ?
C29 C30 C31 120.0 . . ?
C32 C31 C30 120.0 . . ?
C33 C32 C31 120.0 . . ?
C32 C33 C28 120.0 . . ?
C32 C33 C8 121.13(14) . . ?
C28 C33 C8 118.84(13) . . ?
C35 C34 C39 121.9(3) . . ?
C35 C34 N8 119.3(3) . . ?
C39 C34 N8 118.6(3) . . ?
C36 C35 C34 117.4(3) . . ?
C36 C35 C40 120.6(3) . . ?
C34 C35 C40 121.8(3) . . ?
C37 C36 C35 121.7(4) . . ?
C38 C37 C36 119.8(3) . . ?
C37 C38 C39 122.1(4) . . ?
C38 C39 C34 117.0(4) . . ?
C38 C39 C43 121.5(3) . . ?
C34 C39 C43 121.5(3) . . ?
C42 C40 C41 110.7(4) . . ?
C42 C40 C35 113.2(3) . . ?
C41 C40 C35 110.0(3) . . ?
C39 C43 C44 113.9(4) . . ?
C39 C43 C45 109.2(3) . . ?
C44 C43 C45 110.5(3) . . ?

loop_
_geom_bond_atom_site_label_1
_geom_bond_atom_site_label_2
_geom_bond_distance
_geom_bond_site_symmetry_2
_geom_bond_publ_flag
N1 C6 1.338(3) . ?
N1 C2 1.345(3) . ?
C2 N3 1.32(2) . ?
C2 C3 1.43(4) . ?
C2 C7 1.502(4) . ?
N3 C4 1.36(2) . ?
C3 C4 1.38(5) . ?
C4 C5 1.33(2) . ?
C4 N5 1.43(3) . ?
C4 C9 1.494(4) . ?
C5 C6 1.32(2) . ?
N5 C6 1.44(2) . ?
C6 C8 1.511(3) . ?
C7 N7 1.287(3) . ?
C7 C15 1.485(3) . ?
N7 C16 1.426(4) . ?
C8 N8 1.270(3) . ?
C8 C33 1.485(3) . ?
N8 C34 1.430(3) . ?
C10 C11 1.39 . ?
C10 C15 1.39 . ?
C11 C12 1.39 . ?
C12 C13 1.39 . ?
C13 C14 1.39 . ?
C14 C15 1.39 . ?
C16 C21 1.402(5) . ?
C16 C17 1.404(4) . ?
C17 C18 1.386(5) . ?
C17 C22 1.508(5) . ?
C18 C19 1.382(6) . ?
C19 C20 1.370(6) . ?
C20 C21 1.389(5) . ?
C21 C25 1.527(5) . ?
C22 C23 1.506(6) . ?
C22 C24 1.515(8) . ?
C25 C26 1.515(5) . ?
C25 C27 1.522(6) . ?
C28 C29 1.39 . ?
C28 C33 1.39 . ?
C29 C30 1.39 . ?
C30 C31 1.39 . ?
C31 C32 1.39 . ?
C32 C33 1.39 . ?
C34 C35 1.392(5) . ?
C34 C39 1.409(4) . ?
C35 C36 1.390(5) . ?
C35 C40 1.531(5) . ?
C36 C37 1.373(6) . ?
C37 C38 1.356(6) . ?
C38 C39 1.392(5) . ?
C39 C43 1.515(5) . ?
C40 C42 1.523(5) . ?
C40 C41 1.530(6) . ?
C43 C44 1.528(6) . ?
C43 C45 1.531(6) . ?
